data_7226421
loop_
_publ_author_name
'Rong, Jiewei'
'Zhang, Wenwei'
'Bai, Junfeng'

_publ_section_title
;
 Highly thermostable lanthanide(iii) MOFs constructed from
 4,4&#x2032;,4&#x2032;&#x2032;-s-triazine-2,4,6-triyl-tribenzoate ligand:
 synthesis, structure, and tunable white-light emission
;
_journal_issue 40
_journal_name_full CrystEngComm
_journal_page_first 7728
_journal_paper_doi 10.1039/C6CE01585A
_journal_volume 18
_journal_year 2016
_chemical_formula_sum 'C65 H73 Eu2 N7 O20 S7'
_chemical_formula_weight 1800.64
_chemical_name_systematic
; 
 ? 
;
_space_group_IT_number 2
_symmetry_cell_setting triclinic
_symmetry_space_group_name_Hall '-P 1'
_symmetry_space_group_name_H-M 'P -1'
_atom_sites_solution_hydrogens geom
_atom_sites_solution_primary direct
_atom_sites_solution_secondary difmap
_audit_creation_method SHELXL-97
_audit_update_record
;
2016-03-29 deposited with the CCDC.
2016-08-31 downloaded from the CCDC.
;
_cell_angle_alpha 110.2660(10)
_cell_angle_beta 111.0240(10)
_cell_angle_gamma 96.7140(10)
_cell_formula_units_Z 2
_cell_length_a 16.0536(6)
_cell_length_b 16.3481(7)
_cell_length_c 17.1341(7)
_cell_measurement_reflns_used 7233
_cell_measurement_temperature 100(2)
_cell_measurement_theta_max 28.1607
_cell_measurement_theta_min 2.2077
_cell_volume 3785.3(3)
_computing_structure_refinement 'SHELXL-97 (Sheldrick, 1997)'
_computing_structure_solution 'SHELXS-97 (Sheldrick, 1990)'
_diffrn_ambient_temperature 100(2)
_diffrn_measured_fraction_theta_full 0.989
_diffrn_measured_fraction_theta_max 0.989
_diffrn_measurement_device_type bruker-CCD
_diffrn_radiation_monochromator graphite
_diffrn_radiation_source 'fine-focus sealed tube'
_diffrn_radiation_type MoK\a
_diffrn_radiation_wavelength 0.71073
_diffrn_reflns_av_R_equivalents 0.0253
_diffrn_reflns_av_sigmaI/netI 0.0507
_diffrn_reflns_limit_h_max 18
_diffrn_reflns_limit_h_min -19
_diffrn_reflns_limit_k_max 19
_diffrn_reflns_limit_k_min -19
_diffrn_reflns_limit_l_max 20
_diffrn_reflns_limit_l_min -20
_diffrn_reflns_number 21359
_diffrn_reflns_theta_full 25.01
_diffrn_reflns_theta_max 25.01
_diffrn_reflns_theta_min 1.50
_exptl_absorpt_coefficient_mu 1.908
_exptl_absorpt_correction_T_max 0.7132
_exptl_absorpt_correction_T_min 0.6901
_exptl_absorpt_correction_type multi-scan
_exptl_absorpt_process_details sadabs
_exptl_crystal_colour yellow
_exptl_crystal_density_diffrn 1.580
_exptl_crystal_density_method 'not measured'
_exptl_crystal_description block
_exptl_crystal_F_000 1820
_exptl_crystal_size_max 0.21
_exptl_crystal_size_mid 0.20
_exptl_crystal_size_min 0.19
_refine_diff_density_max 2.825
_refine_diff_density_min -1.837
_refine_diff_density_rms 0.146
_refine_ls_extinction_method none
_refine_ls_goodness_of_fit_ref 1.046
_refine_ls_hydrogen_treatment mixed
_refine_ls_matrix_type full
_refine_ls_number_parameters 938
_refine_ls_number_reflns 13224
_refine_ls_number_restraints 0
_refine_ls_restrained_S_all 1.046
_refine_ls_R_factor_all 0.0732
_refine_ls_R_factor_gt 0.0543
_refine_ls_shift/su_max 0.001
_refine_ls_shift/su_mean 0.000
_refine_ls_structure_factor_coef Fsqd
_refine_ls_weighting_details 'calc w=1/[\s^2^(Fo^2^)+(0.1162P)^2^+5.9070P] where P=(Fo^2^+2Fc^2^)/3'
_refine_ls_weighting_scheme calc
_refine_ls_wR_factor_gt 0.1574
_refine_ls_wR_factor_ref 0.1765
_reflns_number_gt 10238
_reflns_number_total 13224
_reflns_threshold_expression >2sigma(I)
_cod_data_source_file c6ce01585a2.cif
_cod_data_source_block ww
_cod_depositor_comments 'Adding full bibliography for 7226417--7226424.cif.'
_cod_original_sg_symbol_H-M P-1
_cod_database_code 7226421

loop_
_symmetry_equiv_pos_as_xyz
'x, y, z'
'-x, -y, -z'

loop_
_atom_site_label
_atom_site_type_symbol
_atom_site_fract_x
_atom_site_fract_y
_atom_site_fract_z
_atom_site_U_iso_or_equiv
_atom_site_adp_type
_atom_site_occupancy
_atom_site_symmetry_multiplicity
_atom_site_calc_flag
_atom_site_refinement_flags
_atom_site_disorder_assembly
_atom_site_disorder_group
Eu1 Eu -0.69047(2) -1.17814(2) -0.36403(2) 0.02514(12) Uani 1 1 d . . .
Eu2 Eu 0.30827(2) -0.69372(2) -0.39238(2) 0.02810(13) Uani 1 1 d . . .
O1 O -0.5429(3) -1.0965(4) -0.3550(3) 0.0351(12) Uani 1 1 d . . .
O2 O -0.5313(3) -1.1308(4) -0.2384(3) 0.0372(12) Uani 1 1 d . . .
O3 O 0.1656(4) -0.7552(5) -0.3802(4) 0.0527(16) Uani 1 1 d . . .
O4 O 0.2981(4) -0.7451(5) -0.2744(4) 0.0514(16) Uani 1 1 d . . .
O5 O 0.1922(3) -0.8013(4) 0.4515(3) 0.0351(12) Uani 1 1 d . . .
O6 O 0.3192(3) -0.7268(4) 0.4565(3) 0.0413(13) Uani 1 1 d . . .
O7 O -0.7793(4) -1.2996(4) -0.3438(4) 0.0448(14) Uani 1 1 d . . .
O8 O -0.7062(4) -1.1705(4) -0.2222(4) 0.0476(15) Uani 1 1 d . . .
O9 O -1.5328(4) -1.6557(4) -0.2777(4) 0.0550(16) Uani 1 1 d . . .
O10 O -1.5473(4) -1.5754(4) -0.3584(4) 0.0479(15) Uani 1 1 d . . .
O11 O -0.7294(3) -1.1792(4) 0.4836(3) 0.0361(12) Uani 1 1 d . . .
O12 O -0.8149(4) -1.3001(4) 0.4729(3) 0.0410(13) Uani 1 1 d . . .
O13 O -0.6187(4) -1.2935(4) -0.4190(4) 0.0440(13) Uani 1 1 d . . .
O14 O 0.3536(4) -0.8325(4) -0.4255(4) 0.0512(15) Uani 1 1 d . . .
O15 O -0.8347(3) -1.1405(4) -0.3911(4) 0.0477(14) Uani 1 1 d . . .
O16 O -0.6608(4) -1.0164(4) -0.2771(4) 0.0527(16) Uani 1 1 d . . .
O17 O 0.2174(4) -0.6098(4) -0.4600(5) 0.0589(17) Uani 1 1 d . . .
O18 O 0.3127(6) -0.5632(5) -0.2679(6) 0.093(3) Uani 1 1 d . . .
O19 O 0.6324(7) -0.1878(8) -0.0411(7) 0.136(4) Uani 1 1 d . . .
O20 O 0.4658(9) -0.3257(9) 0.0419(9) 0.139(4) Uani 1 1 d . . .
N1 N -0.0638(4) -0.8979(4) -0.1490(4) 0.0317(14) Uani 1 1 d . . .
N2 N 0.0787(4) -0.8383(5) -0.0172(4) 0.0353(15) Uani 1 1 d . . .
N3 N -0.0556(4) -0.9073(5) -0.0125(4) 0.0346(15) Uani 1 1 d . . .
N4 N -0.9262(4) -1.3273(5) 0.0065(4) 0.0358(15) Uani 1 1 d . . .
N5 N -1.0621(4) -1.3927(5) -0.1337(4) 0.0361(15) Uani 1 1 d . . .
N6 N -1.0640(4) -1.4073(5) 0.0001(4) 0.0391(16) Uani 1 1 d . . .
N7 N 0.4408(7) -0.2240(7) 0.1489(6) 0.070(2) Uani 1 1 d . . .
C1 C -0.4949(5) -1.0940(6) -0.2768(5) 0.0383(18) Uani 1 1 d . . .
C2 C -0.3934(5) -1.0497(6) -0.2312(5) 0.0387(18) Uani 1 1 d . . .
C3 C -0.3501(5) -1.0198(6) -0.2764(5) 0.0387(18) Uani 1 1 d . . .
H3A H -0.3859 -1.0269 -0.3373 0.046 Uiso 1 1 calc R . .
C4 C -0.2558(5) -0.9797(6) -0.2350(5) 0.0382(18) Uani 1 1 d . . .
H4A H -0.2271 -0.9611 -0.2682 0.046 Uiso 1 1 calc R . .
C5 C -0.2028(5) -0.9662(6) -0.1458(5) 0.0379(18) Uani 1 1 d . . .
C6 C -0.2451(5) -0.9969(6) -0.0987(5) 0.0383(18) Uani 1 1 d . . .
H6A H -0.2090 -0.9901 -0.0380 0.046 Uiso 1 1 calc R . .
C7 C -0.3412(5) -1.0377(6) -0.1415(5) 0.0383(18) Uani 1 1 d . . .
H7A H -0.3705 -1.0570 -0.1091 0.046 Uiso 1 1 calc R . .
C8 C -0.1026(5) -0.9216(6) -0.1004(5) 0.0383(18) Uani 1 1 d . . .
C9 C 0.0267(5) -0.8574(6) -0.1055(5) 0.0394(18) Uani 1 1 d . . .
C10 C 0.0744(5) -0.8303(6) -0.1565(5) 0.0403(19) Uani 1 1 d . . .
C11 C 0.0232(5) -0.8408(6) -0.2461(5) 0.042(2) Uani 1 1 d . . .
H11A H -0.0425 -0.8638 -0.2742 0.051 Uiso 1 1 calc R . .
C12 C 0.0678(5) -0.8177(6) -0.2937(5) 0.0421(19) Uani 1 1 d . . .
H12A H 0.0324 -0.8249 -0.3547 0.051 Uiso 1 1 calc R . .
C13 C 0.1621(5) -0.7845(6) -0.2546(5) 0.044(2) Uani 1 1 d . A .
C14 C 0.2136(5) -0.7734(6) -0.1653(5) 0.0420(19) Uani 1 1 d . . .
H14A H 0.2793 -0.7509 -0.1376 0.050 Uiso 1 1 calc R . .
C15 C 0.1687(5) -0.7952(6) -0.1166(5) 0.0420(19) Uani 1 1 d . . .
H15A H 0.2038 -0.7857 -0.0547 0.050 Uiso 1 1 calc R . .
C16 C 0.2112(6) -0.7608(6) -0.3070(6) 0.045(2) Uani 1 1 d . . .
C17 C 0.0347(5) -0.8655(6) 0.0269(5) 0.0391(18) Uani 1 1 d . . .
C18 C 0.0877(5) -0.8444(6) 0.1253(5) 0.0390(18) Uani 1 1 d . . .
C19 C 0.0440(5) -0.8694(6) 0.1723(5) 0.0403(19) Uani 1 1 d . . .
H19A H -0.0199 -0.9020 0.1411 0.048 Uiso 1 1 calc R . .
C20 C 0.0922(5) -0.8475(6) 0.2643(5) 0.0401(19) Uani 1 1 d . . .
H20A H 0.0606 -0.8637 0.2966 0.048 Uiso 1 1 calc R . .
C21 C 0.1869(5) -0.8019(6) 0.3115(5) 0.0390(18) Uani 1 1 d . . .
C22 C 0.2310(5) -0.7801(6) 0.2621(5) 0.0398(19) Uani 1 1 d . . .
H22A H 0.2954 -0.7499 0.2920 0.048 Uiso 1 1 calc R . .
C23 C 0.1818(5) -0.8019(6) 0.1700(5) 0.0400(19) Uani 1 1 d . . .
H23A H 0.2130 -0.7876 0.1366 0.048 Uiso 1 1 calc R . .
C24 C 0.2367(5) -0.7755(6) 0.4125(5) 0.0389(18) Uani 1 1 d . . .
C25 C -0.7655(5) -1.2473(6) -0.2642(5) 0.0396(19) Uani 1 1 d . . .
C26 C -0.8188(5) -1.2728(6) -0.2170(5) 0.0395(19) Uani 1 1 d . . .
C27 C -0.7927(5) -1.2233(6) -0.1246(5) 0.0404(19) Uani 1 1 d . . .
H27A H -0.7401 -1.1717 -0.0904 0.049 Uiso 1 1 calc R . .
C28 C -0.8429(5) -1.2485(6) -0.0811(5) 0.0404(19) Uani 1 1 d . . .
H28A H -0.8229 -1.2152 -0.0168 0.048 Uiso 1 1 calc R . .
C29 C -0.9199(5) -1.3198(6) -0.1293(5) 0.0394(18) Uani 1 1 d . . .
C30 C -0.9731(5) -1.3482(6) -0.0829(5) 0.0389(18) Uani 1 1 d . . .
C31 C -0.9491(5) -1.3681(6) -0.2235(5) 0.0408(19) Uani 1 1 d . . .
H31A H -1.0045 -1.4167 -0.2580 0.049 Uiso 1 1 calc R . .
C32 C -0.8986(5) -1.3462(6) -0.2671(5) 0.0407(19) Uani 1 1 d . . .
H32A H -0.9179 -1.3808 -0.3311 0.049 Uiso 1 1 calc R . .
C33 C -0.9756(5) -1.3591(6) 0.0438(5) 0.0386(18) Uani 1 1 d . . .
C34 C -0.9268(5) -1.3361(6) 0.1441(5) 0.0386(18) Uani 1 1 d . . .
C35 C -0.9653(5) -1.3790(6) 0.1860(5) 0.0389(18) Uani 1 1 d . . .
H35A H -1.0223 -1.4254 0.1501 0.047 Uiso 1 1 calc R . .
C36 C -0.9204(5) -1.3537(6) 0.2795(5) 0.0389(18) Uani 1 1 d . . .
H36A H -0.9470 -1.3832 0.3074 0.047 Uiso 1 1 calc R . .
C37 C -0.8368(5) -1.2858(6) 0.3339(5) 0.0383(18) Uani 1 1 d . . .
C38 C -0.7989(5) -1.2441(6) 0.2914(5) 0.0392(18) Uani 1 1 d . . .
H38A H -0.7425 -1.1969 0.3276 0.047 Uiso 1 1 calc R . .
C39 C -0.8417(5) -1.2702(6) 0.1970(5) 0.0389(18) Uani 1 1 d . . .
H39A H -0.8131 -1.2432 0.1687 0.047 Uiso 1 1 calc R . .
C40 C -0.7912(5) -1.2539(6) 0.4369(5) 0.0382(18) Uani 1 1 d . . .
C41 C -1.1060(5) -1.4215(6) -0.0901(5) 0.0397(19) Uani 1 1 d . . .
C42 C -1.2061(5) -1.4670(6) -0.1434(5) 0.0407(19) Uani 1 1 d . . .
C43 C -1.2496(5) -1.5258(6) -0.1178(5) 0.0425(19) Uani 1 1 d . . .
H43A H -1.2153 -1.5359 -0.0655 0.051 Uiso 1 1 calc R . .
C44 C -1.3446(5) -1.5695(6) -0.1706(5) 0.0427(19) Uani 1 1 d . . .
H44A H -1.3740 -1.6122 -0.1560 0.051 Uiso 1 1 calc R . .
C45 C -1.3967(5) -1.5511(6) -0.2446(5) 0.0416(19) Uani 1 1 d . . .
C46 C -1.3516(5) -1.4932(6) -0.2682(5) 0.0423(19) Uani 1 1 d . . .
H46A H -1.3860 -1.4810 -0.3189 0.051 Uiso 1 1 calc R . .
C47 C -1.2574(5) -1.4526(6) -0.2194(5) 0.0420(19) Uani 1 1 d . . .
H47A H -1.2274 -1.4143 -0.2381 0.050 Uiso 1 1 calc R . .
C48 C -1.4992(5) -1.5967(6) -0.2968(5) 0.0418(19) Uani 1 1 d . . .
C49 C -0.5062(6) -1.3888(6) -0.4565(7) 0.058(2) Uani 1 1 d . . .
H49A H -0.4947 -1.4087 -0.4068 0.087 Uiso 1 1 calc R . .
H49B H -0.4526 -1.3866 -0.4712 0.087 Uiso 1 1 calc R . .
H49C H -0.5616 -1.4315 -0.5112 0.087 Uiso 1 1 calc R . .
C50 C -0.5416(6) -1.2596(6) -0.5212(6) 0.053(2) Uani 1 1 d . . .
H50A H -0.5530 -1.2000 -0.5114 0.079 Uiso 1 1 calc R . .
H50B H -0.5953 -1.3067 -0.5743 0.079 Uiso 1 1 calc R . .
H50C H -0.4863 -1.2612 -0.5330 0.079 Uiso 1 1 calc R . .
C51 C 0.2249(7) -0.9802(7) -0.4832(7) 0.063(3) Uani 1 1 d . . .
H51A H 0.1721 -0.9540 -0.4937 0.095 Uiso 1 1 calc R . .
H51B H 0.2522 -0.9728 -0.4192 0.095 Uiso 1 1 calc R . .
H51C H 0.2036 -1.0448 -0.5247 0.095 Uiso 1 1 calc R . .
C52 C 0.3904(7) -0.9867(6) -0.4805(7) 0.060(2) Uani 1 1 d . . .
H52A H 0.4444 -0.9643 -0.4890 0.090 Uiso 1 1 calc R . .
H52B H 0.3614 -1.0510 -0.5224 0.090 Uiso 1 1 calc R . .
H52C H 0.4101 -0.9794 -0.4168 0.090 Uiso 1 1 calc R . .
C53 C -0.9905(6) -1.2647(7) -0.4587(7) 0.063(3) Uani 1 1 d . . .
H53A H -0.9677 -1.3174 -0.4797 0.094 Uiso 1 1 calc R . .
H53B H -1.0570 -1.2793 -0.4977 0.094 Uiso 1 1 calc R . .
H53C H -0.9805 -1.2486 -0.3947 0.094 Uiso 1 1 calc R . .
C54 C -0.9863(6) -1.0918(7) -0.4276(7) 0.061(3) Uani 1 1 d . . .
H54A H -0.9589 -1.0346 -0.4269 0.092 Uiso 1 1 calc R . .
H54B H -0.9784 -1.0821 -0.3653 0.092 Uiso 1 1 calc R . .
H54C H -1.0526 -1.1133 -0.4694 0.092 Uiso 1 1 calc R . .
C55 C -0.7493(7) -0.9836(8) -0.1689(8) 0.075(3) Uani 1 1 d . . .
H55A H -0.8051 -0.9792 -0.2139 0.113 Uiso 1 1 calc R . .
H55B H -0.7402 -0.9452 -0.1065 0.113 Uiso 1 1 calc R . .
H55C H -0.7566 -1.0468 -0.1768 0.113 Uiso 1 1 calc R . .
C56 C -0.5666(7) -0.9648(7) -0.0991(7) 0.070(3) Uani 1 1 d . . .
H56A H -0.5055 -0.9465 -0.0978 0.104 Uiso 1 1 calc R . .
H56B H -0.5817 -1.0292 -0.1117 0.104 Uiso 1 1 calc R . .
H56C H -0.5654 -0.9287 -0.0394 0.104 Uiso 1 1 calc R . .
C57 C 0.2405(10) -0.5271(9) -0.5630(10) 0.120(6) Uani 1 1 d . . .
H57A H 0.2991 -0.5401 -0.5608 0.179 Uiso 1 1 calc R . .
H57B H 0.2379 -0.4705 -0.5704 0.179 Uiso 1 1 calc R . .
H57C H 0.1885 -0.5769 -0.6152 0.179 Uiso 1 1 calc R . .
C58 C 0.1253(9) -0.4986(8) -0.4985(10) 0.111(5) Uani 1 1 d . . .
H58A H 0.0996 -0.4868 -0.4529 0.167 Uiso 1 1 calc R . .
H58B H 0.0838 -0.5529 -0.5541 0.167 Uiso 1 1 calc R . .
H58C H 0.1310 -0.4465 -0.5140 0.167 Uiso 1 1 calc R . .
C59 C 0.399(3) -0.546(3) -0.101(3) 0.106(11) Uani 0.632(16) 1 d P A 1
H59A H 0.4581 -0.5522 -0.1050 0.158 Uiso 0.632(16) 1 calc PR A 1
H59B H 0.3597 -0.6065 -0.1205 0.158 Uiso 0.632(16) 1 calc PR A 1
H59C H 0.4121 -0.5080 -0.0376 0.158 Uiso 0.632(16) 1 calc PR A 1
C59A C 0.362(5) -0.538(6) -0.086(5) 0.106(18) Uani 0.368(16) 1 d P A 2
H59D H 0.3921 -0.5869 -0.0936 0.158 Uiso 0.368(16) 1 calc PR A 2
H59E H 0.3318 -0.5377 -0.0455 0.158 Uiso 0.368(16) 1 calc PR A 2
H59F H 0.4085 -0.4795 -0.0590 0.158 Uiso 0.368(16) 1 calc PR A 2
C60 C 0.238(2) -0.5015(19) -0.1523(18) 0.104(8) Uani 0.632(16) 1 d P A 1
H60A H 0.1969 -0.4736 -0.1861 0.156 Uiso 0.632(16) 1 calc PR A 1
H60B H 0.2563 -0.4686 -0.0862 0.156 Uiso 0.632(16) 1 calc PR A 1
H60C H 0.2056 -0.5649 -0.1729 0.156 Uiso 0.632(16) 1 calc PR A 1
C60A C 0.255(3) -0.446(3) -0.162(3) 0.104(15) Uani 0.368(16) 1 d P A 2
H60D H 0.1955 -0.4535 -0.2111 0.156 Uiso 0.368(16) 1 calc PR A 2
H60E H 0.3037 -0.4006 -0.1575 0.156 Uiso 0.368(16) 1 calc PR A 2
H60F H 0.2498 -0.4268 -0.1033 0.156 Uiso 0.368(16) 1 calc PR A 2
C61 C 0.4592(10) -0.2719(11) -0.1431(10) 0.121(6) Uani 1 1 d . . .
H61A H 0.4433 -0.2233 -0.1616 0.181 Uiso 1 1 calc R . .
H61B H 0.4523 -0.2627 -0.0864 0.181 Uiso 1 1 calc R . .
H61C H 0.4176 -0.3306 -0.1921 0.181 Uiso 1 1 calc R . .
C62 C 0.5848(11) -0.3559(10) -0.0926(10) 0.122(5) Uani 1 1 d . . .
H62A H 0.6469 -0.3643 -0.0806 0.183 Uiso 1 1 calc R . .
H62B H 0.5380 -0.4115 -0.1421 0.183 Uiso 1 1 calc R . .
H62C H 0.5751 -0.3421 -0.0366 0.183 Uiso 1 1 calc R . .
C63 C 0.4925(11) -0.2708(11) 0.1209(11) 0.105(5) Uani 1 1 d . . .
H63 H 0.5538 -0.2618 0.1639 0.126 Uiso 1 1 calc R . .
C64 C 0.4763(10) -0.1688(10) 0.2480(9) 0.115(5) Uani 1 1 d . . .
H64A H 0.5390 -0.1728 0.2797 0.172 Uiso 1 1 calc R . .
H64B H 0.4354 -0.1911 0.2714 0.172 Uiso 1 1 calc R . .
H64C H 0.4782 -0.1054 0.2591 0.172 Uiso 1 1 calc R . .
C65 C 0.3530(10) -0.2279(10) 0.0906(10) 0.113(5) Uani 1 1 d . . .
H65A H 0.3400 -0.2662 0.0269 0.169 Uiso 1 1 calc R . .
H65B H 0.3498 -0.1667 0.0967 0.169 Uiso 1 1 calc R . .
H65C H 0.3070 -0.2537 0.1070 0.169 Uiso 1 1 calc R . .
S1 S -0.52388(14) -1.27947(16) -0.42095(15) 0.0472(5) Uani 1 1 d . . .
S2 S 0.30911(17) -0.92402(16) -0.50485(15) 0.0502(5) Uani 1 1 d . . .
S3 S -0.93062(15) -1.17331(18) -0.46564(17) 0.0539(6) Uani 1 1 d . . .
S4 S -0.65112(18) -0.94680(17) -0.1861(2) 0.0679(7) Uani 1 1 d . . .
S5 S 0.2325(3) -0.5153(2) -0.4536(3) 0.1079(15) Uani 1 1 d . . .
S6 S 0.3427(6) -0.4965(6) -0.1741(4) 0.102(3) Uani 0.632(16) 1 d P A 1
S6A S 0.2835(10) -0.5534(10) -0.1875(7) 0.102(5) Uani 0.368(16) 1 d P A 2
S7 S 0.5752(4) -0.2703(3) -0.1238(3) 0.1355(18) Uani 1 1 d . . .

loop_
_atom_site_aniso_label
_atom_site_aniso_U_11
_atom_site_aniso_U_22
_atom_site_aniso_U_33
_atom_site_aniso_U_23
_atom_site_aniso_U_13
_atom_site_aniso_U_12
Eu1 0.01617(19) 0.0354(2) 0.0198(2) 0.01057(15) 0.00613(14) 0.00102(14)
Eu2 0.0179(2) 0.0415(2) 0.0200(2) 0.01245(16) 0.00540(14) 0.00163(15)
O1 0.021(2) 0.051(3) 0.026(3) 0.018(2) 0.005(2) -0.002(2)
O2 0.021(3) 0.057(3) 0.032(3) 0.022(3) 0.009(2) 0.003(2)
O3 0.027(3) 0.094(5) 0.039(3) 0.035(3) 0.013(3) 0.003(3)
O4 0.034(3) 0.086(5) 0.054(4) 0.043(4) 0.026(3) 0.015(3)
O5 0.026(3) 0.052(3) 0.020(2) 0.016(2) 0.005(2) 0.001(2)
O6 0.028(3) 0.063(4) 0.023(3) 0.016(3) 0.008(2) -0.003(3)
O7 0.047(3) 0.052(3) 0.036(3) 0.019(3) 0.023(3) 0.000(3)
O8 0.040(3) 0.058(4) 0.030(3) 0.011(3) 0.015(2) -0.012(3)
O9 0.023(3) 0.062(4) 0.061(4) 0.030(3) 0.000(3) -0.007(3)
O10 0.023(3) 0.068(4) 0.039(3) 0.024(3) 0.003(2) -0.009(3)
O11 0.034(3) 0.045(3) 0.021(3) 0.013(2) 0.007(2) 0.004(2)
O12 0.041(3) 0.048(3) 0.029(3) 0.018(3) 0.011(2) 0.002(3)
O13 0.035(3) 0.048(3) 0.051(4) 0.016(3) 0.026(3) 0.012(3)
O14 0.054(4) 0.047(3) 0.038(3) 0.015(3) 0.007(3) 0.016(3)
O15 0.020(3) 0.060(4) 0.048(4) 0.014(3) 0.008(2) 0.011(3)
O16 0.044(3) 0.032(3) 0.060(4) 0.004(3) 0.017(3) 0.001(3)
O17 0.047(4) 0.053(4) 0.068(4) 0.031(3) 0.010(3) 0.018(3)
O18 0.123(7) 0.040(4) 0.102(7) 0.005(4) 0.054(6) 0.031(4)
O19 0.107(8) 0.125(9) 0.095(8) 0.011(7) -0.006(6) 0.028(7)
O20 0.143(10) 0.172(12) 0.107(9) 0.048(9) 0.061(8) 0.058(9)
N1 0.019(3) 0.046(4) 0.025(3) 0.016(3) 0.007(2) -0.002(3)
N2 0.017(3) 0.059(4) 0.023(3) 0.016(3) 0.005(2) 0.001(3)
N3 0.015(3) 0.057(4) 0.024(3) 0.017(3) 0.004(2) 0.000(3)
N4 0.023(3) 0.053(4) 0.025(3) 0.015(3) 0.009(3) -0.002(3)
N5 0.025(3) 0.054(4) 0.021(3) 0.016(3) 0.004(2) -0.004(3)
N6 0.023(3) 0.055(4) 0.030(4) 0.019(3) 0.005(3) -0.005(3)
N7 0.065(6) 0.073(6) 0.056(6) 0.026(5) 0.010(5) 0.021(5)
C1 0.022(4) 0.056(5) 0.036(4) 0.020(4) 0.015(3) 0.004(3)
C2 0.025(4) 0.057(5) 0.035(4) 0.020(4) 0.014(3) 0.005(4)
C3 0.024(4) 0.058(5) 0.034(4) 0.021(4) 0.013(3) 0.003(4)
C4 0.024(4) 0.058(5) 0.034(4) 0.021(4) 0.014(3) 0.004(4)
C5 0.025(4) 0.058(5) 0.033(4) 0.022(4) 0.014(3) 0.004(4)
C6 0.024(4) 0.057(5) 0.034(4) 0.021(4) 0.013(3) 0.004(4)
C7 0.024(4) 0.057(5) 0.034(4) 0.021(4) 0.014(3) 0.004(4)
C8 0.025(4) 0.058(5) 0.033(4) 0.022(4) 0.013(3) 0.004(4)
C9 0.027(4) 0.061(5) 0.033(4) 0.023(4) 0.015(3) 0.004(4)
C10 0.028(4) 0.062(5) 0.033(4) 0.022(4) 0.015(3) 0.004(4)
C11 0.030(4) 0.064(6) 0.034(4) 0.022(4) 0.016(3) 0.004(4)
C12 0.030(4) 0.064(6) 0.034(4) 0.023(4) 0.016(3) 0.004(4)
C13 0.032(4) 0.065(6) 0.035(4) 0.022(4) 0.018(3) 0.004(4)
C14 0.030(4) 0.064(6) 0.034(4) 0.022(4) 0.016(3) 0.004(4)
C15 0.030(4) 0.064(6) 0.034(4) 0.023(4) 0.016(3) 0.004(4)
C16 0.032(4) 0.066(6) 0.036(5) 0.021(4) 0.017(4) 0.004(4)
C17 0.025(4) 0.060(5) 0.032(4) 0.022(4) 0.013(3) 0.003(4)
C18 0.025(4) 0.060(5) 0.032(4) 0.022(4) 0.012(3) 0.004(4)
C19 0.025(4) 0.061(5) 0.032(4) 0.021(4) 0.011(3) 0.002(4)
C20 0.025(4) 0.061(5) 0.032(4) 0.021(4) 0.011(3) 0.002(4)
C21 0.025(4) 0.060(5) 0.031(4) 0.022(4) 0.011(3) 0.003(4)
C22 0.025(4) 0.060(5) 0.032(4) 0.021(4) 0.011(3) 0.003(4)
C23 0.026(4) 0.061(5) 0.032(4) 0.021(4) 0.011(3) 0.003(4)
C24 0.025(4) 0.060(5) 0.031(4) 0.022(4) 0.011(3) 0.004(4)
C25 0.030(4) 0.053(5) 0.026(4) 0.015(4) 0.008(3) -0.005(4)
C26 0.030(4) 0.053(5) 0.026(4) 0.015(4) 0.008(3) -0.005(4)
C27 0.030(4) 0.054(5) 0.027(4) 0.014(4) 0.008(3) -0.005(4)
C28 0.030(4) 0.054(5) 0.027(4) 0.014(4) 0.008(3) -0.005(4)
C29 0.029(4) 0.053(5) 0.026(4) 0.015(4) 0.008(3) -0.005(4)
C30 0.029(4) 0.053(5) 0.026(4) 0.016(4) 0.008(3) -0.005(4)
C31 0.030(4) 0.054(5) 0.027(4) 0.015(4) 0.008(3) -0.005(4)
C32 0.030(4) 0.054(5) 0.027(4) 0.015(4) 0.008(3) -0.005(4)
C33 0.029(4) 0.052(5) 0.026(4) 0.017(4) 0.007(3) -0.004(4)
C34 0.029(4) 0.052(5) 0.026(4) 0.017(4) 0.007(3) -0.004(4)
C35 0.030(4) 0.051(5) 0.026(4) 0.017(4) 0.006(3) -0.004(4)
C36 0.030(4) 0.052(5) 0.026(4) 0.017(4) 0.006(3) -0.004(4)
C37 0.030(4) 0.051(5) 0.025(4) 0.017(4) 0.006(3) -0.003(4)
C38 0.030(4) 0.052(5) 0.026(4) 0.017(4) 0.006(3) -0.004(4)
C39 0.030(4) 0.052(5) 0.026(4) 0.017(4) 0.006(3) -0.004(4)
C40 0.030(4) 0.051(5) 0.025(4) 0.017(4) 0.006(3) -0.003(4)
C41 0.029(4) 0.053(5) 0.027(4) 0.016(4) 0.007(3) -0.005(4)
C42 0.029(4) 0.054(5) 0.028(4) 0.016(4) 0.006(3) -0.005(4)
C43 0.029(4) 0.055(5) 0.030(4) 0.016(4) 0.005(3) -0.005(4)
C44 0.029(4) 0.055(5) 0.030(4) 0.016(4) 0.006(3) -0.006(4)
C45 0.029(4) 0.054(5) 0.029(4) 0.015(4) 0.006(3) -0.005(4)
C46 0.029(4) 0.055(5) 0.029(4) 0.016(4) 0.005(3) -0.005(4)
C47 0.029(4) 0.055(5) 0.029(4) 0.016(4) 0.006(3) -0.005(4)
C48 0.028(4) 0.055(5) 0.029(4) 0.014(4) 0.006(3) -0.004(4)
C49 0.044(5) 0.061(6) 0.055(6) 0.012(5) 0.018(4) 0.012(4)
C50 0.040(5) 0.061(6) 0.051(5) 0.014(5) 0.023(4) 0.010(4)
C51 0.059(6) 0.054(6) 0.064(7) 0.023(5) 0.016(5) 0.014(5)
C52 0.061(6) 0.053(6) 0.060(6) 0.021(5) 0.020(5) 0.017(5)
C53 0.038(5) 0.071(7) 0.066(7) 0.028(6) 0.010(4) 0.011(5)
C54 0.035(5) 0.071(7) 0.064(6) 0.026(5) 0.010(4) 0.014(5)
C55 0.054(6) 0.064(7) 0.070(7) -0.004(6) 0.021(5) 0.004(5)
C56 0.050(6) 0.062(6) 0.061(7) 0.000(5) 0.015(5) 0.007(5)
C57 0.102(11) 0.072(9) 0.110(12) 0.024(8) -0.014(9) 0.008(8)
C58 0.096(10) 0.063(8) 0.107(11) 0.025(7) -0.016(8) 0.013(7)
C59 0.10(3) 0.10(2) 0.08(2) 0.012(16) 0.027(18) 0.01(2)
C59A 0.10(5) 0.10(3) 0.08(4) 0.01(3) 0.03(3) 0.01(4)
C60 0.102(19) 0.10(2) 0.074(15) 0.010(16) 0.030(14) 0.008(18)
C60A 0.10(3) 0.10(3) 0.07(3) 0.01(3) 0.03(2) 0.01(3)
C61 0.108(12) 0.105(12) 0.092(11) 0.012(9) 0.015(9) 0.014(9)
C62 0.111(12) 0.106(12) 0.092(11) 0.010(9) 0.017(9) 0.013(10)
C63 0.100(11) 0.106(12) 0.081(10) 0.039(9) 0.008(9) 0.028(10)
C64 0.107(11) 0.109(11) 0.086(10) 0.034(9) 0.003(8) 0.031(9)
C65 0.103(11) 0.110(12) 0.085(10) 0.034(9) 0.004(8) 0.029(9)
S1 0.0324(11) 0.0566(13) 0.0453(12) 0.0136(10) 0.0164(9) 0.0121(10)
S2 0.0582(14) 0.0490(13) 0.0419(12) 0.0207(10) 0.0174(10) 0.0169(11)
S3 0.0326(11) 0.0720(16) 0.0520(14) 0.0282(12) 0.0116(10) 0.0114(11)
S4 0.0538(15) 0.0486(14) 0.0692(18) -0.0004(12) 0.0186(13) 0.0069(12)
S5 0.091(2) 0.0562(18) 0.105(3) 0.0232(18) -0.023(2) 0.0157(17)
S6 0.098(6) 0.096(6) 0.074(4) 0.013(3) 0.024(3) 0.004(5)
S6A 0.098(10) 0.096(10) 0.074(7) 0.013(6) 0.024(6) 0.004(8)
S7 0.116(3) 0.110(3) 0.105(3) 0.007(3) 0.004(3) 0.029(3)

loop_
_atom_type_symbol
_atom_type_description
_atom_type_scat_dispersion_real
_atom_type_scat_dispersion_imag
_atom_type_scat_source
C C 0.0033 0.0016 'International Tables Vol C Tables 4.2.6.8 and 6.1.1.4'
H H 0.0000 0.0000 'International Tables Vol C Tables 4.2.6.8 and 6.1.1.4'
N N 0.0061 0.0033 'International Tables Vol C Tables 4.2.6.8 and 6.1.1.4'
O O 0.0106 0.0060 'International Tables Vol C Tables 4.2.6.8 and 6.1.1.4'
Eu Eu -0.1578 3.6682 'International Tables Vol C Tables 4.2.6.8 and 6.1.1.4'
S S 0.1246 0.1234 'International Tables Vol C Tables 4.2.6.8 and 6.1.1.4'

loop_
_geom_angle_atom_site_label_1
_geom_angle_atom_site_label_2
_geom_angle_atom_site_label_3
_geom_angle
_geom_angle_site_symmetry_1
_geom_angle_site_symmetry_3
O15 Eu1 O13 144.16(19) . .
O15 Eu1 O16 70.5(2) . .
O13 Eu1 O16 143.41(19) . .
O15 Eu1 O11 80.50(19) . 1_554
O13 Eu1 O11 82.30(18) . 1_554
O16 Eu1 O11 98.3(2) . 1_554
O15 Eu1 O2 139.62(19) . .
O13 Eu1 O2 75.06(19) . .
O16 Eu1 O2 75.3(2) . .
O11 Eu1 O2 125.92(16) 1_554 .
O15 Eu1 O8 79.7(2) . .
O13 Eu1 O8 113.0(2) . .
O16 Eu1 O8 77.4(2) . .
O11 Eu1 O8 160.05(19) 1_554 .
O2 Eu1 O8 72.28(17) . .
O15 Eu1 O7 79.0(2) . .
O13 Eu1 O7 83.53(19) . .
O16 Eu1 O7 124.6(2) . .
O11 Eu1 O7 121.24(18) 1_554 .
O2 Eu1 O7 104.32(17) . .
O8 Eu1 O7 51.95(18) . .
O15 Eu1 O1 129.90(19) . .
O13 Eu1 O1 73.85(18) . .
O16 Eu1 O1 71.19(19) . .
O11 Eu1 O1 74.33(16) 1_554 .
O2 Eu1 O1 52.47(15) . .
O8 Eu1 O1 121.16(17) . .
O7 Eu1 O1 150.80(18) . .
O15 Eu1 O12 72.29(19) . 1_554
O13 Eu1 O12 72.47(18) . 1_554
O16 Eu1 O12 134.79(19) . 1_554
O11 Eu1 O12 50.57(16) 1_554 1_554
O2 Eu1 O12 147.50(18) . 1_554
O8 Eu1 O12 119.82(17) . 1_554
O7 Eu1 O12 70.77(17) . 1_554
O1 Eu1 O12 117.73(16) . 1_554
O15 Eu1 C25 75.1(2) . .
O13 Eu1 C25 101.2(2) . .
O16 Eu1 C25 100.1(2) . .
O11 Eu1 C25 142.33(19) 1_554 .
O2 Eu1 C25 90.60(19) . .
O8 Eu1 C25 26.3(2) . .
O7 Eu1 C25 26.0(2) . .
O1 Eu1 C25 143.00(18) . .
O12 Eu1 C25 94.27(19) 1_554 .
O15 Eu1 C1 140.8(2) . .
O13 Eu1 C1 73.2(2) . .
O16 Eu1 C1 70.7(2) . .
O11 Eu1 C1 100.26(19) 1_554 .
O2 Eu1 C1 26.25(19) . .
O8 Eu1 C1 96.61(19) . .
O7 Eu1 C1 128.9(2) . .
O1 Eu1 C1 26.23(18) . .
O12 Eu1 C1 137.3(2) 1_554 .
C25 Eu1 C1 116.8(2) . .
O15 Eu1 C40 75.2(2) . 1_554
O13 Eu1 C40 75.8(2) . 1_554
O16 Eu1 C40 118.3(2) . 1_554
O11 Eu1 C40 25.45(19) 1_554 1_554
O2 Eu1 C40 142.08(19) . 1_554
O8 Eu1 C40 142.64(19) . 1_554
O7 Eu1 C40 95.9(2) . 1_554
O1 Eu1 C40 96.19(18) . 1_554
O12 Eu1 C40 25.12(18) 1_554 1_554
C25 Eu1 C40 118.5(2) . 1_554
C1 Eu1 C40 120.3(2) . 1_554
O17 Eu2 O14 144.1(2) . .
O17 Eu2 O18 72.9(3) . .
O14 Eu2 O18 142.6(3) . .
O17 Eu2 O9 134.0(2) . 1_765
O14 Eu2 O9 73.9(2) . 1_765
O18 Eu2 O9 78.8(3) . 1_765
O17 Eu2 O5 72.3(2) . 1_554
O14 Eu2 O5 73.60(18) . 1_554
O18 Eu2 O5 136.7(3) . 1_554
O9 Eu2 O5 144.5(2) 1_765 1_554
O17 Eu2 O4 128.2(2) . .
O14 Eu2 O4 75.2(2) . .
O18 Eu2 O4 73.0(3) . .
O9 Eu2 O4 73.8(2) 1_765 .
O5 Eu2 O4 110.85(19) 1_554 .
O17 Eu2 O3 84.5(2) . .
O14 Eu2 O3 95.5(2) . .
O18 Eu2 O3 79.9(3) . .
O9 Eu2 O3 125.39(19) 1_765 .
O5 Eu2 O3 71.87(18) 1_554 .
O4 Eu2 O3 51.96(18) . .
O17 Eu2 O6 74.5(2) . 1_554
O14 Eu2 O6 75.88(19) . 1_554
O18 Eu2 O6 136.9(3) . 1_554
O9 Eu2 O6 105.55(19) 1_765 1_554
O5 Eu2 O6 52.33(16) 1_554 1_554
O4 Eu2 O6 150.0(2) . 1_554
O3 Eu2 O6 123.88(17) . 1_554
O17 Eu2 O10 87.0(2) . 1_765
O14 Eu2 O10 103.3(2) . 1_765
O18 Eu2 O10 78.0(3) . 1_765
O9 Eu2 O10 51.60(19) 1_765 1_765
O5 Eu2 O10 124.56(17) 1_554 1_765
O4 Eu2 O10 121.90(18) . 1_765
O3 Eu2 O10 157.9(2) . 1_765
O6 Eu2 O10 72.88(17) 1_554 1_765
O17 Eu2 C24 68.4(2) . 1_554
O14 Eu2 C24 76.0(2) . 1_554
O18 Eu2 C24 141.3(3) . 1_554
O9 Eu2 C24 128.9(2) 1_765 1_554
O5 Eu2 C24 26.40(18) 1_554 1_554
O4 Eu2 C24 134.8(2) . 1_554
O3 Eu2 C24 97.6(2) . 1_554
O6 Eu2 C24 26.26(18) 1_554 1_554
O10 Eu2 C24 98.20(19) 1_765 1_554
O17 Eu2 C16 106.0(2) . .
O14 Eu2 C16 86.3(2) . .
O18 Eu2 C16 73.5(3) . .
O9 Eu2 C16 99.5(2) 1_765 .
O5 Eu2 C16 92.3(2) 1_554 .
O4 Eu2 C16 26.1(2) . .
O3 Eu2 C16 25.9(2) . .
O6 Eu2 C16 143.5(2) 1_554 .
O10 Eu2 C16 143.1(2) 1_765 .
C24 Eu2 C16 118.7(2) 1_554 .
O17 Eu2 C48 111.1(2) . 1_765
O14 Eu2 C48 88.3(2) . 1_765
O18 Eu2 C48 77.2(3) . 1_765
O9 Eu2 C48 25.6(2) 1_765 1_765
O5 Eu2 C48 140.0(2) 1_554 1_765
O4 Eu2 C48 97.9(2) . 1_765
O3 Eu2 C48 146.7(2) . 1_765
O6 Eu2 C48 89.17(19) 1_554 1_765
O10 Eu2 C48 26.0(2) 1_765 1_765
C24 Eu2 C48 115.3(2) 1_554 1_765
C16 Eu2 C48 122.4(2) . 1_765
C1 O1 Eu1 92.8(4) . .
C1 O2 Eu1 93.4(4) . .
C16 O3 Eu2 92.8(5) . .
C16 O4 Eu2 93.1(5) . .
C24 O5 Eu2 93.2(4) . 1_556
C24 O6 Eu2 90.7(4) . 1_556
C25 O7 Eu1 92.9(5) . .
C25 O8 Eu1 93.0(4) . .
C48 O9 Eu2 96.4(5) . 1_345
C48 O10 Eu2 89.6(5) . 1_345
C40 O11 Eu1 97.8(4) . 1_556
C40 O12 Eu1 89.4(4) . 1_556
S1 O13 Eu1 127.4(3) . .
S2 O14 Eu2 132.5(3) . .
S3 O15 Eu1 138.5(4) . .
S4 O16 Eu1 142.5(4) . .
S5 O17 Eu2 136.5(4) . .
S6 O18 S6A 44.3(5) . .
S6 O18 Eu2 158.4(6) . .
S6A O18 Eu2 132.3(7) . .
C9 N1 C8 116.4(6) . .
C9 N2 C17 116.1(6) . .
C17 N3 C8 116.4(6) . .
C30 N4 C33 114.6(6) . .
C30 N5 C41 115.5(6) . .
C33 N6 C41 114.4(6) . .
C63 N7 C65 123.2(12) . .
C63 N7 C64 117.5(11) . .
C65 N7 C64 119.2(12) . .
O1 C1 O2 121.3(7) . .
O1 C1 C2 119.0(6) . .
O2 C1 C2 119.7(7) . .
O1 C1 Eu1 61.0(4) . .
O2 C1 Eu1 60.3(4) . .
C2 C1 Eu1 179.6(7) . .
C3 C2 C7 119.3(7) . .
C3 C2 C1 120.9(7) . .
C7 C2 C1 119.9(7) . .
C2 C3 C4 121.2(7) . .
C2 C3 H3A 119.4 . .
C4 C3 H3A 119.4 . .
C5 C4 C3 120.5(7) . .
C5 C4 H4A 119.7 . .
C3 C4 H4A 119.7 . .
C4 C5 C6 119.3(7) . .
C4 C5 C8 120.8(7) . .
C6 C5 C8 119.9(7) . .
C5 C6 C7 119.8(7) . .
C5 C6 H6A 120.1 . .
C7 C6 H6A 120.1 . .
C2 C7 C6 119.9(7) . .
C2 C7 H7A 120.0 . .
C6 C7 H7A 120.0 . .
N1 C8 N3 123.8(7) . .
N1 C8 C5 118.2(7) . .
N3 C8 C5 118.0(6) . .
N1 C9 N2 124.0(6) . .
N1 C9 C10 119.0(7) . .
N2 C9 C10 117.1(6) . .
C15 C10 C11 119.1(7) . .
C15 C10 C9 120.8(7) . .
C11 C10 C9 120.2(7) . .
C12 C11 C10 119.9(7) . .
C12 C11 H11A 120.0 . .
C10 C11 H11A 120.0 . .
C13 C12 C11 121.0(7) . .
C13 C12 H12A 119.5 . .
C11 C12 H12A 119.5 . .
C12 C13 C14 119.4(7) . .
C12 C13 C16 121.2(7) . .
C14 C13 C16 119.3(7) . .
C15 C14 C13 119.6(7) . .
C15 C14 H14A 120.2 . .
C13 C14 H14A 120.2 . .
C10 C15 C14 120.8(7) . .
C10 C15 H15A 119.6 . .
C14 C15 H15A 119.6 . .
O3 C16 O4 121.8(7) . .
O3 C16 C13 119.5(7) . .
O4 C16 C13 118.7(7) . .
O3 C16 Eu2 61.3(4) . .
O4 C16 Eu2 60.8(4) . .
C13 C16 Eu2 173.2(6) . .
N3 C17 N2 123.3(7) . .
N3 C17 C18 117.9(6) . .
N2 C17 C18 118.8(6) . .
C19 C18 C23 119.4(7) . .
C19 C18 C17 119.9(7) . .
C23 C18 C17 120.7(7) . .
C18 C19 C20 120.2(7) . .
C18 C19 H19A 119.9 . .
C20 C19 H19A 119.9 . .
C19 C20 C21 121.2(7) . .
C19 C20 H20A 119.4 . .
C21 C20 H20A 119.4 . .
C22 C21 C20 117.9(7) . .
C22 C21 C24 122.1(7) . .
C20 C21 C24 120.0(6) . .
C23 C22 C21 120.4(7) . .
C23 C22 H22A 119.8 . .
C21 C22 H22A 119.8 . .
C22 C23 C18 120.9(7) . .
C22 C23 H23A 119.6 . .
C18 C23 H23A 119.6 . .
O6 C24 O5 122.1(7) . .
O6 C24 C21 119.9(6) . .
O5 C24 C21 117.9(6) . .
O6 C24 Eu2 63.0(4) . 1_556
O5 C24 Eu2 60.4(4) . 1_556
C21 C24 Eu2 166.5(6) . 1_556
O7 C25 O8 120.6(7) . .
O7 C25 C26 121.2(7) . .
O8 C25 C26 118.1(7) . .
O7 C25 Eu1 61.1(4) . .
O8 C25 Eu1 60.7(4) . .
C26 C25 Eu1 168.1(6) . .
C27 C26 C32 119.0(7) . .
C27 C26 C25 120.9(7) . .
C32 C26 C25 120.0(7) . .
C26 C27 C28 120.3(7) . .
C26 C27 H27A 119.8 . .
C28 C27 H27A 119.8 . .
C29 C28 C27 120.8(7) . .
C29 C28 H28A 119.6 . .
C27 C28 H28A 119.6 . .
C28 C29 C31 119.4(7) . .
C28 C29 C30 121.1(7) . .
C31 C29 C30 119.5(7) . .
N5 C30 N4 125.6(7) . .
N5 C30 C29 117.7(6) . .
N4 C30 C29 116.8(6) . .
C32 C31 C29 120.6(7) . .
C32 C31 H31A 119.7 . .
C29 C31 H31A 119.7 . .
C31 C32 C26 119.8(7) . .
C31 C32 H32A 120.1 . .
C26 C32 H32A 120.1 . .
N6 C33 N4 126.0(7) . .
N6 C33 C34 117.4(6) . .
N4 C33 C34 116.6(6) . .
C39 C34 C35 119.5(7) . .
C39 C34 C33 119.4(6) . .
C35 C34 C33 121.1(7) . .
C36 C35 C34 119.8(7) . .
C36 C35 H35A 120.1 . .
C34 C35 H35A 120.1 . .
C35 C36 C37 121.4(7) . .
C35 C36 H36A 119.3 . .
C37 C36 H36A 119.3 . .
C38 C37 C36 118.2(7) . .
C38 C37 C40 120.4(7) . .
C36 C37 C40 121.3(7) . .
C39 C38 C37 121.4(7) . .
C39 C38 H38A 119.3 . .
C37 C38 H38A 119.3 . .
C38 C39 C34 119.6(7) . .
C38 C39 H39A 120.2 . .
C34 C39 H39A 120.2 . .
O12 C40 O11 122.2(7) . .
O12 C40 C37 120.2(7) . .
O11 C40 C37 117.7(6) . .
O12 C40 Eu1 65.4(4) . 1_556
O11 C40 Eu1 56.7(4) . 1_556
C37 C40 Eu1 174.3(5) . 1_556
N5 C41 N6 123.9(7) . .
N5 C41 C42 116.7(6) . .
N6 C41 C42 119.3(6) . .
C47 C42 C43 119.7(7) . .
C47 C42 C41 120.3(7) . .
C43 C42 C41 119.9(7) . .
C42 C43 C44 118.9(7) . .
C42 C43 H43A 120.6 . .
C44 C43 H43A 120.6 . .
C43 C44 C45 120.9(7) . .
C43 C44 H44A 119.6 . .
C45 C44 H44A 119.6 . .
C46 C45 C44 118.6(7) . .
C46 C45 C48 122.4(7) . .
C44 C45 C48 119.0(7) . .
C45 C46 C47 121.2(7) . .
C45 C46 H46A 119.4 . .
C47 C46 H46A 119.4 . .
C46 C47 C42 120.5(7) . .
C46 C47 H47A 119.7 . .
C42 C47 H47A 119.7 . .
O9 C48 O10 122.4(7) . .
O9 C48 C45 118.3(7) . .
O10 C48 C45 119.2(7) . .
O9 C48 Eu2 57.9(4) . 1_345
O10 C48 Eu2 64.5(4) . 1_345
C45 C48 Eu2 176.0(6) . 1_345
S1 C49 H49A 109.5 . .
S1 C49 H49B 109.5 . .
H49A C49 H49B 109.5 . .
S1 C49 H49C 109.5 . .
H49A C49 H49C 109.5 . .
H49B C49 H49C 109.5 . .
S1 C50 H50A 109.5 . .
S1 C50 H50B 109.5 . .
H50A C50 H50B 109.5 . .
S1 C50 H50C 109.5 . .
H50A C50 H50C 109.5 . .
H50B C50 H50C 109.5 . .
S2 C51 H51A 109.5 . .
S2 C51 H51B 109.5 . .
H51A C51 H51B 109.5 . .
S2 C51 H51C 109.5 . .
H51A C51 H51C 109.5 . .
H51B C51 H51C 109.5 . .
S2 C52 H52A 109.5 . .
S2 C52 H52B 109.5 . .
H52A C52 H52B 109.5 . .
S2 C52 H52C 109.5 . .
H52A C52 H52C 109.5 . .
H52B C52 H52C 109.5 . .
S3 C53 H53A 109.5 . .
S3 C53 H53B 109.5 . .
H53A C53 H53B 109.5 . .
S3 C53 H53C 109.5 . .
H53A C53 H53C 109.5 . .
H53B C53 H53C 109.5 . .
S3 C54 H54A 109.5 . .
S3 C54 H54B 109.5 . .
H54A C54 H54B 109.5 . .
S3 C54 H54C 109.5 . .
H54A C54 H54C 109.5 . .
H54B C54 H54C 109.5 . .
S4 C55 H55A 109.5 . .
S4 C55 H55B 109.5 . .
H55A C55 H55B 109.5 . .
S4 C55 H55C 109.5 . .
H55A C55 H55C 109.5 . .
H55B C55 H55C 109.5 . .
S4 C56 H56A 109.5 . .
S4 C56 H56B 109.5 . .
H56A C56 H56B 109.5 . .
S4 C56 H56C 109.5 . .
H56A C56 H56C 109.5 . .
H56B C56 H56C 109.5 . .
S5 C57 H57A 109.5 . .
S5 C57 H57B 109.5 . .
H57A C57 H57B 109.5 . .
S5 C57 H57C 109.5 . .
H57A C57 H57C 109.5 . .
H57B C57 H57C 109.5 . .
S5 C58 H58A 109.5 . .
S5 C58 H58B 109.5 . .
H58A C58 H58B 109.5 . .
S5 C58 H58C 109.5 . .
H58A C58 H58C 109.5 . .
H58B C58 H58C 109.5 . .
S6 C59 H59A 109.5 . .
S6 C59 H59B 109.5 . .
H59A C59 H59B 109.5 . .
S6 C59 H59C 109.5 . .
H59A C59 H59C 109.5 . .
H59B C59 H59C 109.5 . .
S6A C59A H59D 109.5 . .
S6A C59A H59E 109.5 . .
H59D C59A H59E 109.5 . .
S6A C59A H59F 109.5 . .
H59D C59A H59F 109.5 . .
H59E C59A H59F 109.5 . .
S6 C60 H60A 109.5 . .
S6 C60 H60B 109.5 . .
H60A C60 H60B 109.5 . .
S6 C60 H60C 109.5 . .
H60A C60 H60C 109.5 . .
H60B C60 H60C 109.5 . .
S6A C60A H60D 109.5 . .
S6A C60A H60E 109.5 . .
H60D C60A H60E 109.5 . .
S6A C60A H60F 109.5 . .
H60D C60A H60F 109.5 . .
H60E C60A H60F 109.5 . .
S7 C61 H61A 109.5 . .
S7 C61 H61B 109.5 . .
H61A C61 H61B 109.5 . .
S7 C61 H61C 109.5 . .
H61A C61 H61C 109.5 . .
H61B C61 H61C 109.5 . .
S7 C62 H62A 109.5 . .
S7 C62 H62B 109.5 . .
H62A C62 H62B 109.5 . .
S7 C62 H62C 109.5 . .
H62A C62 H62C 109.5 . .
H62B C62 H62C 109.5 . .
O20 C63 N7 122.7(15) . .
O20 C63 H63 118.7 . .
N7 C63 H63 118.7 . .
N7 C64 H64A 109.5 . .
N7 C64 H64B 109.5 . .
H64A C64 H64B 109.5 . .
N7 C64 H64C 109.5 . .
H64A C64 H64C 109.5 . .
H64B C64 H64C 109.5 . .
N7 C65 H65A 109.5 . .
N7 C65 H65B 109.5 . .
H65A C65 H65B 109.5 . .
N7 C65 H65C 109.5 . .
H65A C65 H65C 109.5 . .
H65B C65 H65C 109.5 . .
O13 S1 C49 105.4(4) . .
O13 S1 C50 105.4(4) . .
C49 S1 C50 100.3(4) . .
O14 S2 C51 105.7(4) . .
O14 S2 C52 104.3(4) . .
C51 S2 C52 97.3(5) . .
O15 S3 C53 107.7(4) . .
O15 S3 C54 104.9(4) . .
C53 S3 C54 99.6(5) . .
O16 S4 C56 106.4(4) . .
O16 S4 C55 107.8(4) . .
C56 S4 C55 98.1(6) . .
O17 S5 C58 107.3(5) . .
O17 S5 C57 104.0(5) . .
C58 S5 C57 87.7(7) . .
O18 S6 C59 106.5(15) . .
O18 S6 C60 105.8(10) . .
C59 S6 C60 96.7(14) . .
O18 S6A C59A 120(2) . .
O18 S6A C60A 103.2(18) . .
C59A S6A C60A 102(3) . .
O19 S7 C62 106.2(8) . .
O19 S7 C61 105.7(7) . .
C62 S7 C61 100.0(9) . .

loop_
_geom_bond_atom_site_label_1
_geom_bond_atom_site_label_2
_geom_bond_distance
_geom_bond_site_symmetry_2
Eu1 O15 2.390(5) .
Eu1 O13 2.414(5) .
Eu1 O16 2.429(6) .
Eu1 O11 2.451(5) 1_554
Eu1 O2 2.490(5) .
Eu1 O8 2.495(5) .
Eu1 O7 2.503(5) .
Eu1 O1 2.504(5) .
Eu1 O12 2.642(5) 1_554
Eu1 C25 2.856(7) .
Eu1 C1 2.860(7) .
Eu1 C40 2.904(7) 1_554
Eu2 O17 2.389(6) .
Eu2 O14 2.405(6) .
Eu2 O18 2.411(7) .
Eu2 O9 2.438(5) 1_765
Eu2 O5 2.473(5) 1_554
Eu2 O4 2.490(5) .
Eu2 O3 2.501(5) .
Eu2 O6 2.531(5) 1_554
Eu2 O10 2.580(5) 1_765
Eu2 C24 2.841(8) 1_554
Eu2 C16 2.849(8) .
Eu2 C48 2.858(8) 1_765
O1 C1 1.266(9) .
O2 C1 1.267(9) .
O3 C16 1.246(9) .
O4 C16 1.256(9) .
O5 C24 1.265(8) .
O5 Eu2 2.473(5) 1_556
O6 C24 1.257(9) .
O6 Eu2 2.531(5) 1_556
O7 C25 1.254(9) .
O8 C25 1.266(9) .
O9 C48 1.245(10) .
O9 Eu2 2.438(5) 1_345
O10 C48 1.251(10) .
O10 Eu2 2.580(5) 1_345
O11 C40 1.260(9) .
O11 Eu1 2.451(5) 1_556
O12 C40 1.233(9) .
O12 Eu1 2.642(5) 1_556
O13 S1 1.527(5) .
O14 S2 1.498(6) .
O15 S3 1.488(5) .
O16 S4 1.519(7) .
O17 S5 1.495(7) .
O18 S6 1.453(10) .
O18 S6A 1.572(16) .
O19 S7 1.458(10) .
O20 C63 1.214(17) .
N1 C9 1.326(9) .
N1 C8 1.330(9) .
N2 C9 1.337(9) .
N2 C17 1.346(9) .
N3 C17 1.331(9) .
N3 C8 1.338(9) .
N4 C30 1.335(9) .
N4 C33 1.345(9) .
N5 C30 1.324(9) .
N5 C41 1.350(9) .
N6 C33 1.327(9) .
N6 C41 1.365(10) .
N7 C63 1.298(18) .
N7 C65 1.383(15) .
N7 C64 1.465(16) .
C1 C2 1.487(10) .
C2 C3 1.375(10) .
C2 C7 1.390(11) .
C3 C4 1.379(10) .
C3 H3A 0.9500 .
C4 C5 1.378(10) .
C4 H4A 0.9500 .
C5 C6 1.399(10) .
C5 C8 1.470(10) .
C6 C7 1.403(10) .
C6 H6A 0.9500 .
C7 H7A 0.9500 .
C9 C10 1.488(10) .
C10 C15 1.368(10) .
C10 C11 1.393(11) .
C11 C12 1.374(10) .
C11 H11A 0.9500 .
C12 C13 1.365(11) .
C12 H12A 0.9500 .
C13 C14 1.387(11) .
C13 C16 1.503(10) .
C14 C15 1.386(10) .
C14 H14A 0.9500 .
C15 H15A 0.9500 .
C17 C18 1.478(10) .
C18 C19 1.369(10) .
C18 C23 1.380(10) .
C19 C20 1.372(10) .
C19 H19A 0.9500 .
C20 C21 1.399(10) .
C20 H20A 0.9500 .
C21 C22 1.387(10) .
C21 C24 1.494(10) .
C22 C23 1.375(10) .
C22 H22A 0.9500 .
C23 H23A 0.9500 .
C24 Eu2 2.841(8) 1_556
C25 C26 1.485(10) .
C26 C27 1.376(11) .
C26 C32 1.398(10) .
C27 C28 1.394(10) .
C27 H27A 0.9500 .
C28 C29 1.353(10) .
C28 H28A 0.9500 .
C29 C31 1.391(11) .
C29 C30 1.493(10) .
C31 C32 1.379(10) .
C31 H31A 0.9500 .
C32 H32A 0.9500 .
C33 C34 1.491(10) .
C34 C39 1.393(10) .
C34 C35 1.399(10) .
C35 C36 1.378(10) .
C35 H35A 0.9500 .
C36 C37 1.393(10) .
C36 H36A 0.9500 .
C37 C38 1.389(10) .
C37 C40 1.505(10) .
C38 C39 1.387(10) .
C38 H38A 0.9500 .
C39 H39A 0.9500 .
C40 Eu1 2.904(7) 1_556
C41 C42 1.471(10) .
C42 C47 1.386(11) .
C42 C43 1.400(11) .
C43 C44 1.401(10) .
C43 H43A 0.9500 .
C44 C45 1.401(11) .
C44 H44A 0.9500 .
C45 C46 1.377(11) .
C45 C48 1.503(10) .
C46 C47 1.378(10) .
C46 H46A 0.9500 .
C47 H47A 0.9500 .
C48 Eu2 2.858(8) 1_345
C49 S1 1.770(9) .
C49 H49A 0.9800 .
C49 H49B 0.9800 .
C49 H49C 0.9800 .
C50 S1 1.787(9) .
C50 H50A 0.9800 .
C50 H50B 0.9800 .
C50 H50C 0.9800 .
C51 S2 1.764(10) .
C51 H51A 0.9800 .
C51 H51B 0.9800 .
C51 H51C 0.9800 .
C52 S2 1.773(9) .
C52 H52A 0.9800 .
C52 H52B 0.9800 .
C52 H52C 0.9800 .
C53 S3 1.744(10) .
C53 H53A 0.9800 .
C53 H53B 0.9800 .
C53 H53C 0.9800 .
C54 S3 1.759(10) .
C54 H54A 0.9800 .
C54 H54B 0.9800 .
C54 H54C 0.9800 .
C55 S4 1.780(11) .
C55 H55A 0.9800 .
C55 H55B 0.9800 .
C55 H55C 0.9800 .
C56 S4 1.760(11) .
C56 H56A 0.9800 .
C56 H56B 0.9800 .
C56 H56C 0.9800 .
C57 S5 1.869(17) .
C57 H57A 0.9800 .
C57 H57B 0.9800 .
C57 H57C 0.9800 .
C58 S5 1.713(13) .
C58 H58A 0.9800 .
C58 H58B 0.9800 .
C58 H58C 0.9800 .
C59 S6 1.77(5) .
C59 H59A 0.9800 .
C59 H59B 0.9800 .
C59 H59C 0.9800 .
C59A S6A 1.65(8) .
C59A H59D 0.9800 .
C59A H59E 0.9800 .
C59A H59F 0.9800 .
C60 S6 1.85(3) .
C60 H60A 0.9800 .
C60 H60B 0.9800 .
C60 H60C 0.9800 .
C60A S6A 1.81(5) .
C60A H60D 0.9800 .
C60A H60E 0.9800 .
C60A H60F 0.9800 .
C61 S7 1.765(16) .
C61 H61A 0.9800 .
C61 H61B 0.9800 .
C61 H61C 0.9800 .
C62 S7 1.666(16) .
C62 H62A 0.9800 .
C62 H62B 0.9800 .
C62 H62C 0.9800 .
C63 H63 0.9500 .
C64 H64A 0.9800 .
C64 H64B 0.9800 .
C64 H64C 0.9800 .
C65 H65A 0.9800 .
C65 H65B 0.9800 .
C65 H65C 0.9800 .

loop_
_geom_torsion_atom_site_label_1
_geom_torsion_atom_site_label_2
_geom_torsion_atom_site_label_3
_geom_torsion_atom_site_label_4
_geom_torsion
_geom_torsion_site_symmetry_1
_geom_torsion_site_symmetry_4
O15 Eu1 O1 C1 126.2(5) . .
O13 Eu1 O1 C1 -84.7(5) . .
O16 Eu1 O1 C1 84.2(5) . .
O11 Eu1 O1 C1 -171.1(5) 1_554 .
O2 Eu1 O1 C1 -1.4(5) . .
O8 Eu1 O1 C1 22.7(5) . .
O7 Eu1 O1 C1 -44.1(6) . .
O12 Eu1 O1 C1 -144.3(5) 1_554 .
C25 Eu1 O1 C1 2.6(7) . .
C40 Eu1 O1 C1 -157.9(5) 1_554 .
O15 Eu1 O2 C1 -108.8(5) . .
O13 Eu1 O2 C1 82.3(5) . .
O16 Eu1 O2 C1 -75.9(5) . .
O11 Eu1 O2 C1 13.7(5) 1_554 .
O8 Eu1 O2 C1 -157.1(5) . .
O7 Eu1 O2 C1 161.4(5) . .
O1 Eu1 O2 C1 1.4(5) . .
O12 Eu1 O2 C1 84.9(6) 1_554 .
C25 Eu1 O2 C1 -176.2(5) . .
C40 Eu1 O2 C1 41.5(6) 1_554 .
O17 Eu2 O3 C16 -146.4(6) . .
O14 Eu2 O3 C16 69.7(6) . .
O18 Eu2 O3 C16 -72.8(6) . .
O9 Eu2 O3 C16 -4.4(7) 1_765 .
O5 Eu2 O3 C16 140.4(6) 1_554 .
O4 Eu2 O3 C16 3.4(5) . .
O6 Eu2 O3 C16 146.4(5) 1_554 .
O10 Eu2 O3 C16 -78.4(8) 1_765 .
C24 Eu2 O3 C16 146.3(6) 1_554 .
C48 Eu2 O3 C16 -25.6(8) 1_765 .
O17 Eu2 O4 C16 36.3(6) . .
O14 Eu2 O4 C16 -112.8(6) . .
O18 Eu2 O4 C16 87.1(6) . .
O9 Eu2 O4 C16 170.0(6) 1_765 .
O5 Eu2 O4 C16 -47.2(6) 1_554 .
O3 Eu2 O4 C16 -3.4(5) . .
O6 Eu2 O4 C16 -96.8(6) 1_554 .
O10 Eu2 O4 C16 150.6(5) 1_765 .
C24 Eu2 O4 C16 -60.7(6) 1_554 .
C48 Eu2 O4 C16 161.1(6) 1_765 .
O15 Eu1 O7 C25 -78.6(5) . .
O13 Eu1 O7 C25 132.8(5) . .
O16 Eu1 O7 C25 -21.8(6) . .
O11 Eu1 O7 C25 -150.3(5) 1_554 .
O2 Eu1 O7 C25 60.1(5) . .
O8 Eu1 O7 C25 6.9(5) . .
O1 Eu1 O7 C25 93.8(6) . .
O12 Eu1 O7 C25 -153.5(5) 1_554 .
C1 Eu1 O7 C25 70.5(5) . .
C40 Eu1 O7 C25 -152.3(5) 1_554 .
O15 Eu1 O8 C25 77.2(5) . .
O13 Eu1 O8 C25 -67.7(5) . .
O16 Eu1 O8 C25 149.4(5) . .
O11 Eu1 O8 C25 70.1(8) 1_554 .
O2 Eu1 O8 C25 -132.2(5) . .
O7 Eu1 O8 C25 -6.8(5) . .
O1 Eu1 O8 C25 -152.1(5) . .
O12 Eu1 O8 C25 14.6(6) 1_554 .
C1 Eu1 O8 C25 -142.2(5) . .
C40 Eu1 O8 C25 28.9(7) 1_554 .
O15 Eu1 O13 S1 142.6(4) . .
O16 Eu1 O13 S1 -12.8(6) . .
O11 Eu1 O13 S1 80.7(4) 1_554 .
O2 Eu1 O13 S1 -49.7(4) . .
O8 Eu1 O13 S1 -112.7(4) . .
O7 Eu1 O13 S1 -156.5(4) . .
O1 Eu1 O13 S1 4.9(4) . .
O12 Eu1 O13 S1 131.7(4) 1_554 .
C25 Eu1 O13 S1 -137.3(4) . .
C1 Eu1 O13 S1 -22.5(4) . .
C40 Eu1 O13 S1 105.8(4) 1_554 .
O17 Eu2 O14 S2 -23.9(7) . .
O18 Eu2 O14 S2 145.1(5) . .
O9 Eu2 O14 S2 -170.3(5) 1_765 .
O5 Eu2 O14 S2 -4.8(5) 1_554 .
O4 Eu2 O14 S2 112.7(5) . .
O3 Eu2 O14 S2 64.4(5) . .
O6 Eu2 O14 S2 -59.1(5) 1_554 .
O10 Eu2 O14 S2 -127.4(5) 1_765 .
C24 Eu2 O14 S2 -32.0(5) 1_554 .
C16 Eu2 O14 S2 88.7(5) . .
C48 Eu2 O14 S2 -148.7(5) 1_765 .
O13 Eu1 O15 S3 -14.3(8) . .
O16 Eu1 O15 S3 150.4(6) . .
O11 Eu1 O15 S3 48.1(5) 1_554 .
O2 Eu1 O15 S3 -175.7(4) . .
O8 Eu1 O15 S3 -129.5(6) . .
O7 Eu1 O15 S3 -76.5(6) . .
O1 Eu1 O15 S3 108.3(5) . .
O12 Eu1 O15 S3 -3.4(5) 1_554 .
C25 Eu1 O15 S3 -102.9(6) . .
C1 Eu1 O15 S3 142.7(5) . .
C40 Eu1 O15 S3 22.6(5) 1_554 .
O15 Eu1 O16 S4 86.5(6) . .
O13 Eu1 O16 S4 -108.5(6) . .
O11 Eu1 O16 S4 163.3(6) 1_554 .
O2 Eu1 O16 S4 -71.6(6) . .
O8 Eu1 O16 S4 3.1(6) . .
O7 Eu1 O16 S4 25.9(7) . .
O1 Eu1 O16 S4 -126.4(6) . .
O12 Eu1 O16 S4 122.8(6) 1_554 .
C25 Eu1 O16 S4 16.4(6) . .
C1 Eu1 O16 S4 -98.6(6) . .
C40 Eu1 O16 S4 146.7(5) 1_554 .
O14 Eu2 O17 S5 -130.2(6) . .
O18 Eu2 O17 S5 56.8(7) . .
O9 Eu2 O17 S5 2.2(8) 1_765 .
O5 Eu2 O17 S5 -149.4(7) 1_554 .
O4 Eu2 O17 S5 107.7(6) . .
O3 Eu2 O17 S5 138.0(7) . .
O6 Eu2 O17 S5 -94.6(7) 1_554 .
O10 Eu2 O17 S5 -21.6(7) 1_765 .
C24 Eu2 O17 S5 -121.6(7) 1_554 .
C16 Eu2 O17 S5 123.4(6) . .
C48 Eu2 O17 S5 -11.7(7) 1_765 .
O17 Eu2 O18 S6 -167.8(19) . .
O14 Eu2 O18 S6 19(2) . .
O9 Eu2 O18 S6 -24.5(19) 1_765 .
O5 Eu2 O18 S6 154.4(17) 1_554 .
O4 Eu2 O18 S6 51.8(19) . .
O3 Eu2 O18 S6 104.9(19) . .
O6 Eu2 O18 S6 -125.3(18) 1_554 .
O10 Eu2 O18 S6 -77.2(19) 1_765 .
C24 Eu2 O18 S6 -165.4(17) 1_554 .
C16 Eu2 O18 S6 79.1(19) . .
C48 Eu2 O18 S6 -50.7(19) 1_765 .
O17 Eu2 O18 S6A 121.7(10) . .
O14 Eu2 O18 S6A -51.6(11) . .
O9 Eu2 O18 S6A -95.0(10) 1_765 .
O5 Eu2 O18 S6A 83.9(10) 1_554 .
O4 Eu2 O18 S6A -18.7(9) . .
O3 Eu2 O18 S6A 34.4(9) . .
O6 Eu2 O18 S6A 164.1(8) 1_554 .
O10 Eu2 O18 S6A -147.8(10) 1_765 .
C24 Eu2 O18 S6A 124.0(9) 1_554 .
C16 Eu2 O18 S6A 8.6(9) . .
C48 Eu2 O18 S6A -121.2(10) 1_765 .
Eu1 O1 C1 O2 2.6(8) . .
Eu1 O1 C1 C2 -179.6(7) . .
Eu1 O2 C1 O1 -2.6(8) . .
Eu1 O2 C1 C2 179.6(7) . .
O15 Eu1 C1 O1 -78.8(6) . .
O13 Eu1 C1 O1 87.4(5) . .
O16 Eu1 C1 O1 -86.5(5) . .
O11 Eu1 C1 O1 8.7(5) 1_554 .
O2 Eu1 C1 O1 177.5(8) . .
O8 Eu1 C1 O1 -160.6(5) . .
O7 Eu1 C1 O1 154.1(4) . .
O12 Eu1 C1 O1 49.6(6) 1_554 .
C25 Eu1 C1 O1 -178.3(4) . .
C40 Eu1 C1 O1 25.6(6) 1_554 .
O15 Eu1 C1 O2 103.7(5) . .
O13 Eu1 C1 O2 -90.1(5) . .
O16 Eu1 C1 O2 96.0(5) . .
O11 Eu1 C1 O2 -168.8(4) 1_554 .
O8 Eu1 C1 O2 21.9(5) . .
O7 Eu1 C1 O2 -23.3(6) . .
O1 Eu1 C1 O2 -177.5(8) . .
O12 Eu1 C1 O2 -127.9(4) 1_554 .
C25 Eu1 C1 O2 4.2(6) . .
C40 Eu1 C1 O2 -151.9(4) 1_554 .
O15 Eu1 C1 C2 11(100) . .
O13 Eu1 C1 C2 177(100) . .
O16 Eu1 C1 C2 3(100) . .
O11 Eu1 C1 C2 99(100) 1_554 .
O2 Eu1 C1 C2 -93(100) . .
O8 Eu1 C1 C2 -71(100) . .
O7 Eu1 C1 C2 -116(100) . .
O1 Eu1 C1 C2 90(100) . .
O12 Eu1 C1 C2 140(100) 1_554 .
C25 Eu1 C1 C2 -88(100) . .
C40 Eu1 C1 C2 116(100) 1_554 .
O1 C1 C2 C3 -6.5(13) . .
O2 C1 C2 C3 171.4(8) . .
Eu1 C1 C2 C3 -96(100) . .
O1 C1 C2 C7 173.1(8) . .
O2 C1 C2 C7 -9.0(12) . .
Eu1 C1 C2 C7 83(100) . .
C7 C2 C3 C4 1.2(13) . .
C1 C2 C3 C4 -179.2(8) . .
C2 C3 C4 C5 -1.8(13) . .
C3 C4 C5 C6 2.4(13) . .
C3 C4 C5 C8 -178.6(8) . .
C4 C5 C6 C7 -2.4(13) . .
C8 C5 C6 C7 178.6(8) . .
C3 C2 C7 C6 -1.2(13) . .
C1 C2 C7 C6 179.2(8) . .
C5 C6 C7 C2 1.8(13) . .
C9 N1 C8 N3 -0.5(12) . .
C9 N1 C8 C5 179.7(8) . .
C17 N3 C8 N1 1.2(12) . .
C17 N3 C8 C5 -179.0(8) . .
C4 C5 C8 N1 -2.7(13) . .
C6 C5 C8 N1 176.3(8) . .
C4 C5 C8 N3 177.5(8) . .
C6 C5 C8 N3 -3.5(12) . .
C8 N1 C9 N2 -1.3(12) . .
C8 N1 C9 C10 179.3(8) . .
C17 N2 C9 N1 2.1(12) . .
C17 N2 C9 C10 -178.4(7) . .
N1 C9 C10 C15 -174.6(8) . .
N2 C9 C10 C15 5.9(13) . .
N1 C9 C10 C11 5.1(13) . .
N2 C9 C10 C11 -174.4(8) . .
C15 C10 C11 C12 1.3(14) . .
C9 C10 C11 C12 -178.4(8) . .
C10 C11 C12 C13 0.1(14) . .
C11 C12 C13 C14 -0.5(14) . .
C11 C12 C13 C16 178.9(8) . .
C12 C13 C14 C15 -0.6(14) . .
C16 C13 C14 C15 180.0(8) . .
C11 C10 C15 C14 -2.4(14) . .
C9 C10 C15 C14 177.3(8) . .
C13 C14 C15 C10 2.1(14) . .
Eu2 O3 C16 O4 -6.2(10) . .
Eu2 O3 C16 C13 172.3(7) . .
Eu2 O4 C16 O3 6.3(10) . .
Eu2 O4 C16 C13 -172.2(7) . .
C12 C13 C16 O3 13.2(14) . .
C14 C13 C16 O3 -167.4(9) . .
C12 C13 C16 O4 -168.3(9) . .
C14 C13 C16 O4 11.1(13) . .
C12 C13 C16 Eu2 108(5) . .
C14 C13 C16 Eu2 -73(5) . .
O17 Eu2 C16 O3 35.0(6) . .
O14 Eu2 C16 O3 -110.7(6) . .
O18 Eu2 C16 O3 101.1(6) . .
O9 Eu2 C16 O3 176.3(5) 1_765 .
O5 Eu2 C16 O3 -37.3(6) 1_554 .
O4 Eu2 C16 O3 -173.9(9) . .
O6 Eu2 C16 O3 -50.5(7) 1_554 .
O10 Eu2 C16 O3 142.0(5) 1_765 .
C24 Eu2 C16 O3 -38.8(6) 1_554 .
C48 Eu2 C16 O3 163.7(5) 1_765 .
O17 Eu2 C16 O4 -151.1(5) . .
O14 Eu2 C16 O4 63.2(5) . .
O18 Eu2 C16 O4 -84.9(6) . .
O9 Eu2 C16 O4 -9.7(6) 1_765 .
O5 Eu2 C16 O4 136.6(5) 1_554 .
O3 Eu2 C16 O4 173.9(9) . .
O6 Eu2 C16 O4 123.4(5) 1_554 .
O10 Eu2 C16 O4 -44.1(7) 1_765 .
C24 Eu2 C16 O4 135.1(5) 1_554 .
C48 Eu2 C16 O4 -22.4(6) 1_765 .
O17 Eu2 C16 C13 -64(5) . .
O14 Eu2 C16 C13 151(5) . .
O18 Eu2 C16 C13 3(5) . .
O9 Eu2 C16 C13 78(5) 1_765 .
O5 Eu2 C16 C13 -136(5) 1_554 .
O4 Eu2 C16 C13 88(5) . .
O3 Eu2 C16 C13 -99(5) . .
O6 Eu2 C16 C13 -149(5) 1_554 .
O10 Eu2 C16 C13 43(5) 1_765 .
C24 Eu2 C16 C13 -137(5) 1_554 .
C48 Eu2 C16 C13 65(5) 1_765 .
C8 N3 C17 N2 -0.3(12) . .
C8 N3 C17 C18 176.9(8) . .
C9 N2 C17 N3 -1.2(12) . .
C9 N2 C17 C18 -178.4(8) . .
N3 C17 C18 C19 1.1(13) . .
N2 C17 C18 C19 178.5(8) . .
N3 C17 C18 C23 179.3(8) . .
N2 C17 C18 C23 -3.3(13) . .
C23 C18 C19 C20 3.9(13) . .
C17 C18 C19 C20 -177.9(8) . .
C18 C19 C20 C21 -1.9(13) . .
C19 C20 C21 C22 -0.6(13) . .
C19 C20 C21 C24 177.5(8) . .
C20 C21 C22 C23 0.9(13) . .
C24 C21 C22 C23 -177.1(8) . .
C21 C22 C23 C18 1.1(13) . .
C19 C18 C23 C22 -3.5(13) . .
C17 C18 C23 C22 178.3(8) . .
Eu2 O6 C24 O5 -12.8(8) 1_556 .
Eu2 O6 C24 C21 164.9(7) 1_556 .
Eu2 O5 C24 O6 13.1(9) 1_556 .
Eu2 O5 C24 C21 -164.7(7) 1_556 .
C22 C21 C24 O6 5.0(13) . .
C20 C21 C24 O6 -172.9(8) . .
C22 C21 C24 O5 -177.2(8) . .
C20 C21 C24 O5 4.9(12) . .
C22 C21 C24 Eu2 104(2) . 1_556
C20 C21 C24 Eu2 -74(2) . 1_556
Eu1 O7 C25 O8 -12.5(8) . .
Eu1 O7 C25 C26 166.5(7) . .
Eu1 O8 C25 O7 12.5(8) . .
Eu1 O8 C25 C26 -166.5(7) . .
O15 Eu1 C25 O7 95.4(5) . .
O13 Eu1 C25 O7 -48.0(5) . .
O16 Eu1 C25 O7 161.9(5) . .
O11 Eu1 C25 O7 44.0(7) 1_554 .
O2 Eu1 C25 O7 -122.9(5) . .
O8 Eu1 C25 O7 -167.7(8) . .
O1 Eu1 C25 O7 -126.0(5) . .
O12 Eu1 C25 O7 25.0(5) 1_554 .
C1 Eu1 C25 O7 -124.7(5) . .
C40 Eu1 C25 O7 31.8(6) 1_554 .
O15 Eu1 C25 O8 -96.9(5) . .
O13 Eu1 C25 O8 119.7(5) . .
O16 Eu1 C25 O8 -30.3(5) . .
O11 Eu1 C25 O8 -148.3(4) 1_554 .
O2 Eu1 C25 O8 44.9(5) . .
O7 Eu1 C25 O8 167.7(8) . .
O1 Eu1 C25 O8 41.7(7) . .
O12 Eu1 C25 O8 -167.3(5) 1_554 .
C1 Eu1 C25 O8 43.0(6) . .
C40 Eu1 C25 O8 -160.5(5) 1_554 .
O15 Eu1 C25 C26 -9(3) . .
O13 Eu1 C25 C26 -152(3) . .
O16 Eu1 C25 C26 57(3) . .
O11 Eu1 C25 C26 -61(3) 1_554 .
O2 Eu1 C25 C26 133(3) . .
O8 Eu1 C25 C26 88(3) . .
O7 Eu1 C25 C26 -104(3) . .
O1 Eu1 C25 C26 130(3) . .
O12 Eu1 C25 C26 -79(3) 1_554 .
C1 Eu1 C25 C26 131(3) . .
C40 Eu1 C25 C26 -73(3) 1_554 .
O7 C25 C26 C27 168.4(8) . .
O8 C25 C26 C27 -12.6(12) . .
Eu1 C25 C26 C27 -94(3) . .
O7 C25 C26 C32 -13.7(13) . .
O8 C25 C26 C32 165.3(8) . .
Eu1 C25 C26 C32 84(3) . .
C32 C26 C27 C28 2.7(13) . .
C25 C26 C27 C28 -179.4(8) . .
C26 C27 C28 C29 -2.3(13) . .
C27 C28 C29 C31 -0.3(13) . .
C27 C28 C29 C30 178.9(8) . .
C41 N5 C30 N4 -2.8(13) . .
C41 N5 C30 C29 176.3(8) . .
C33 N4 C30 N5 3.0(13) . .
C33 N4 C30 C29 -176.1(7) . .
C28 C29 C30 N5 155.2(8) . .
C31 C29 C30 N5 -25.7(12) . .
C28 C29 C30 N4 -25.6(12) . .
C31 C29 C30 N4 153.5(8) . .
C28 C29 C31 C32 2.5(13) . .
C30 C29 C31 C32 -176.7(8) . .
C29 C31 C32 C26 -2.1(13) . .
C27 C26 C32 C31 -0.4(13) . .
C25 C26 C32 C31 -178.4(8) . .
C41 N6 C33 N4 -2.2(13) . .
C41 N6 C33 C34 176.4(8) . .
C30 N4 C33 N6 -0.3(13) . .
C30 N4 C33 C34 -178.9(7) . .
N6 C33 C34 C39 -166.2(8) . .
N4 C33 C34 C39 12.5(12) . .
N6 C33 C34 C35 13.2(13) . .
N4 C33 C34 C35 -168.1(8) . .
C39 C34 C35 C36 2.1(13) . .
C33 C34 C35 C36 -177.4(8) . .
C34 C35 C36 C37 0.1(13) . .
C35 C36 C37 C38 -0.5(13) . .
C35 C36 C37 C40 175.8(8) . .
C36 C37 C38 C39 -1.2(13) . .
C40 C37 C38 C39 -177.5(8) . .
C37 C38 C39 C34 3.3(13) . .
C35 C34 C39 C38 -3.7(13) . .
C33 C34 C39 C38 175.7(8) . .
Eu1 O12 C40 O11 -1.2(8) 1_556 .
Eu1 O12 C40 C37 179.1(7) 1_556 .
Eu1 O11 C40 O12 1.3(9) 1_556 .
Eu1 O11 C40 C37 -179.0(6) 1_556 .
C38 C37 C40 O12 -167.4(8) . .
C36 C37 C40 O12 16.4(13) . .
C38 C37 C40 O11 13.0(12) . .
C36 C37 C40 O11 -163.2(8) . .
C38 C37 C40 Eu1 5(7) . 1_556
C36 C37 C40 Eu1 -172(6) . 1_556
C30 N5 C41 N6 -0.1(13) . .
C30 N5 C41 C42 177.0(8) . .
C33 N6 C41 N5 2.4(13) . .
C33 N6 C41 C42 -174.6(8) . .
N5 C41 C42 C47 -22.1(13) . .
N6 C41 C42 C47 155.2(8) . .
N5 C41 C42 C43 157.4(8) . .
N6 C41 C42 C43 -25.4(13) . .
C47 C42 C43 C44 0.6(13) . .
C41 C42 C43 C44 -178.9(8) . .
C42 C43 C44 C45 -3.7(13) . .
C43 C44 C45 C46 3.9(13) . .
C43 C44 C45 C48 -177.4(8) . .
C44 C45 C46 C47 -1.1(13) . .
C48 C45 C46 C47 -179.7(8) . .
C45 C46 C47 C42 -2.0(14) . .
C43 C42 C47 C46 2.2(13) . .
C41 C42 C47 C46 -178.3(8) . .
Eu2 O9 C48 O10 0.5(10) 1_345 .
Eu2 O9 C48 C45 -178.3(7) 1_345 .
Eu2 O10 C48 O9 -0.5(9) 1_345 .
Eu2 O10 C48 C45 178.3(7) 1_345 .
C46 C45 C48 O9 172.1(8) . .
C44 C45 C48 O9 -6.5(13) . .
C46 C45 C48 O10 -6.8(13) . .
C44 C45 C48 O10 174.6(8) . .
C46 C45 C48 Eu2 151(8) . 1_345
C44 C45 C48 Eu2 -28(9) . 1_345
C65 N7 C63 O20 -4(3) . .
C64 N7 C63 O20 172.2(16) . .
Eu1 O13 S1 C49 173.6(4) . .
Eu1 O13 S1 C50 -80.8(5) . .
Eu2 O14 S2 C51 -81.8(6) . .
Eu2 O14 S2 C52 176.2(5) . .
Eu1 O15 S3 C53 82.2(7) . .
Eu1 O15 S3 C54 -172.3(6) . .
Eu1 O16 S4 C56 54.1(7) . .
Eu1 O16 S4 C55 -50.3(8) . .
Eu2 O17 S5 C58 -163.1(7) . .
Eu2 O17 S5 C57 104.9(7) . .
S6A O18 S6 C59 70.7(15) . .
Eu2 O18 S6 C59 -21(2) . .
S6A O18 S6 C60 -31.4(12) . .
Eu2 O18 S6 C60 -123.0(19) . .
S6 O18 S6A C59A -55(4) . .
Eu2 O18 S6A C59A 95(4) . .
S6 O18 S6A C60A 57.0(17) . .
Eu2 O18 S6A C60A -152.9(17) . .
